data_1577047
loop_
_publ_author_name
'Gilch, Franziska'
'Brossette, Jan'
'Westermair, Franz F.'
'Silva, Wagner'
'Bal\'azs, G\'abor'
'Gschwind, Ruth M.'
'Zipse, Hendrik'
'Wolf, Robert'

_publ_section_title
;
 Selective White Phosphorus Activation and Functionalization with
 Inorganic Grignard Reagents
;
_journal_name_full 'Chemical Science'
_journal_paper_doi 10.1039/D6SC01229A
_journal_year 2026
_chemical_formula_moiety 'C40 H56 Fe Mg N2 O P4, 0.5[n-hexane]'
_chemical_formula_sum 'C40 H56 Fe Mg N2 O P4'
_chemical_formula_weight 784.90
_chemical_name_systematic '[(DippBDI)Mg][Cp*Fe(\h5-P4CO)]'
_chemical_properties_physical Air-sensitive,Moisture-sensitive
_space_group_crystal_system orthorhombic
_space_group_IT_number 43
_space_group_name_Hall 'F 2 -2d'
_space_group_name_H-M_alt 'F d d 2'
_atom_sites_solution_hydrogens geom
_atom_sites_solution_primary dual
_audit_creation_date 2026-02-05
_audit_creation_method
;
Olex2 1.5
(compiled 2025.07.13 svn.rb7424aed for OlexSys, GUI svn.r7314)
;
_audit_update_record
;
2026-02-09 deposited with the CCDC.	2026-04-06 downloaded from the CCDC.
;
_cell_angle_alpha 90
_cell_angle_beta 90
_cell_angle_gamma 90
_cell_formula_units_Z 16
_cell_length_a 55.0043(4)
_cell_length_b 24.1155(2)
_cell_length_c 13.47480(10)
_cell_measurement_reflns_used 28073
_cell_measurement_temperature 123.00(10)
_cell_measurement_theta_max 74.7780
_cell_measurement_theta_min 3.1990
_cell_volume 17873.7(2)
_computing_cell_refinement 'CrysAlisPro 1.171.43.36a (Rigaku OD, 2022)'
_computing_data_collection 'CrysAlisPro system (CCD 43.91a 64-bit (release 29-09-2023))'
_computing_data_reduction 'CrysAlisPro 1.171.43.36a (Rigaku OD, 2022)'
_computing_molecular_graphics 'Olex2 1.5 (Dolomanov et al., 2009)'
_computing_publication_material 'Olex2 1.5 (Dolomanov et al., 2009)'
_computing_structure_refinement 'SHELXL 2018/3 (Sheldrick, 2015)'
_computing_structure_solution 'SHELXT 2018/2 (Sheldrick, 2018)'
_diffrn_ambient_environment N~2~
_diffrn_ambient_temperature 123.00(10)
_diffrn_detector 'Hybrid Pixel Array Detector'
_diffrn_detector_area_resol_mean 10.0000
_diffrn_detector_type 'HyPix-Arc 150'
_diffrn_measured_fraction_theta_full 0.998
_diffrn_measured_fraction_theta_max 0.988
_diffrn_measurement_details
;
List of Runs (angles in degrees, time in seconds):

  # Type    Start    End  Width  t~exp~   \w     \q     \k     \f   Frames
#--------------------------------------------------------------------------
  1  \w     35.00  61.00   0.50    1.55    --   60.52 -95.00 -60.00   52
  2  \w     26.00  51.00   0.50    1.55    --   60.52 -95.00-180.00   50
  3  \w     72.00 106.00   0.50    1.55    --   60.52  30.00  30.00   68
  4  \w     11.00  36.00   0.50    1.55    --   60.52 -30.00 150.00   50
  5  \w     14.00  40.00   0.50    1.55    --   60.52 -30.00  30.00   52
  6  \w     12.00  40.00   0.50    1.55    --   60.52 -30.00-120.00   56
  7  \w     45.00  78.00   0.50    1.55    --   74.02 -95.00 -30.00   66
  8  \w    -99.00 -31.00   0.50    1.55    --  -75.11 125.00  90.00  136
  9  \w   -124.00 -77.00   0.50    1.55    --  -75.11 -30.00  60.00   94
 10  \w   -118.00 -88.00   0.50    1.55    --  -75.11-125.00 150.00   60
 11  \w   -120.00 -76.00   0.50    1.55    --  -75.11 -30.00 150.00   88
 12  \w   -109.00 -79.00   0.50    1.55    --  -75.11 -30.00 -60.00   60
 13  \w    -69.00 -31.00   0.50    1.55    --  -75.11 125.00 -30.00   76
 14  \w   -103.00 -78.00   0.50    1.55    --  -75.11 125.00 -30.00   50
 15  \w   -119.00 -76.00   0.50    1.55    --  -75.71-125.00  90.00   86
 16  \w    -95.00 -38.00   0.50    1.55    --  -75.71 125.00-180.00  114
 17  \w     55.00  81.00   0.50    1.55    --   78.50 -95.00  60.00   52
 18  \w     39.00  64.00   0.50    1.55    --   78.50 -95.00 -90.00   50
 19  \w     72.00  97.00   0.50    1.55    --   78.50-125.00-150.00   50
 20  \w     45.00  72.00   0.50    1.55    --   78.50 -95.00 -60.00   54
 21  \w     56.00  82.00   0.50    1.55    --   78.50 -95.00  30.00   52
 22  \w    -67.00 -41.00   0.50    1.55    --  -80.00 111.00  -1.27   52
 23  \w    -99.00 -71.00   0.50    1.55    --  -80.00 111.00  -1.27   56
 24  \w    -91.00 -52.00   0.50    1.55    --  -80.00  95.00-138.81   78
 25  \w   -126.00-101.00   0.50    1.55    --  -80.00 -51.00 124.47   50
 26  \w   -118.00 -92.00   0.50    1.55    --  -80.00 -89.00 -14.37   52
 27  \w   -116.00 -90.00   0.50    1.55    --  -80.00 -34.00  59.45   52
 28  \w   -118.00 -92.00   0.50    1.55    --  -80.00 -46.00 148.25   52
 29  \w   -106.00 -81.00   0.50    1.55    --  -80.00 -86.00  69.18   50
 30  \w    -75.00 -47.00   0.50    1.55    --  -80.00  71.00  -7.76   56
 31  \w   -104.00 -79.00   0.50    1.55    --  -80.00 -90.00  17.73   50
 32  \w   -110.00 -85.00   0.50    1.55    --  -80.00 -89.00 169.99   50
 33  \w    -75.00 -49.00   0.50    1.55    --  -80.00 120.00 165.80   52
 34  \w   -106.00 -81.00   0.50    1.55    --  -80.00 -79.00 133.54   50
 35  \w    -83.00 -41.00   0.50    1.55    --  -80.00 114.00 -37.25   84
 36  \w     50.00 103.00   0.50    1.55    --   82.00-116.00 133.12  106
 37  \w     42.00  73.00   0.50    1.55    --   82.00  -4.00  55.77   62
 38  \w     86.00 112.00   0.50    1.55    --   82.00  22.00  47.31   52
 39  \w     47.00  95.00   0.50    1.55    --   82.00  19.00 -40.54   96
 40  \w     81.00 113.00   0.50    1.55    --   82.00-129.00 122.37   64
 41  \w     79.00 106.00   0.50    1.55    --   82.00-131.00 -44.58   54
 42  \w     53.00  85.00   0.50    1.55    --   82.00   3.00-174.82   64
 43  \w     50.00  79.00   0.50    1.55    --   82.00  15.00-112.99   58
 44  \w     73.00 130.00   0.50    1.55    --   82.00  20.00  92.75  114
 45  \w     42.00  68.00   0.50    1.55    --   82.00-129.00 122.37   52
 46  \w     56.00 113.00   0.50    1.55    --   82.00   6.00 -83.77  114
 47  \w     53.00 131.00   0.50    1.55    --   82.00  20.00   9.33  156
 48  \w     55.00 108.00   0.50    1.55    --   82.00-125.00 -10.70  106
 49  \w     48.00  74.00   0.50    1.55    --   82.00-131.00 -44.58   52
 50  \w     57.00 112.00   0.50    1.55    --   82.00-128.00-125.86  110
;
_diffrn_measurement_device 'four-circle diffractometer'
_diffrn_measurement_device_type 'XtaLAB Synergy R, DW system, HyPix-Arc 150'
_diffrn_measurement_method '\w scans'
_diffrn_orient_matrix_type 'CrysAlisPro convention (1999,Acta A55,543-557)'
_diffrn_orient_matrix_UB_11 -0.0198024000
_diffrn_orient_matrix_UB_12 -0.0451697000
_diffrn_orient_matrix_UB_13 0.0017018000
_diffrn_orient_matrix_UB_21 -0.0197739000
_diffrn_orient_matrix_UB_22 0.0451601000
_diffrn_orient_matrix_UB_23 0.0051940000
_diffrn_orient_matrix_UB_31 -0.0011895000
_diffrn_orient_matrix_UB_32 0.0013894000
_diffrn_orient_matrix_UB_33 -0.1141811000
_diffrn_radiation_monochromator mirror
_diffrn_radiation_probe x-ray
_diffrn_radiation_type 'Cu K\a'
_diffrn_radiation_wavelength 1.54184
_diffrn_reflns_av_R_equivalents 0.0338
_diffrn_reflns_av_unetI/netI 0.0214
_diffrn_reflns_Laue_measured_fraction_full 0.998
_diffrn_reflns_Laue_measured_fraction_max 0.988
_diffrn_reflns_limit_h_max 68
_diffrn_reflns_limit_h_min -68
_diffrn_reflns_limit_k_max 30
_diffrn_reflns_limit_k_min -29
_diffrn_reflns_limit_l_max 12
_diffrn_reflns_limit_l_min -16
_diffrn_reflns_number 66638
_diffrn_reflns_point_group_measured_fraction_full 0.846
_diffrn_reflns_point_group_measured_fraction_max 0.830
_diffrn_reflns_theta_full 67.684
_diffrn_reflns_theta_max 75.442
_diffrn_reflns_theta_min 3.214
_diffrn_source 'Rotating-anode X-ray tube'
_diffrn_source_type 'Rigaku (Cu) X-ray Source'
_exptl_absorpt_coefficient_mu 4.423
_exptl_absorpt_correction_T_max 1.000
_exptl_absorpt_correction_T_min 0.828
_exptl_absorpt_correction_type gaussian
_exptl_absorpt_process_details
;
CrysAlisPro 1.171.43.36a (Rigaku Oxford Diffraction, 2022)
Numerical absorption correction based on gaussian integration over
a multifaceted crystal model
Empirical absorption correction using spherical harmonics,
implemented in SCALE3 ABSPACK scaling algorithm.
;
_exptl_crystal_colour 'clear greenish brown'
_exptl_crystal_colour_lustre clear
_exptl_crystal_colour_modifier greenish
_exptl_crystal_colour_primary brown
_exptl_crystal_density_diffrn 1.167
_exptl_crystal_description plate
_exptl_crystal_F_000 6656
_exptl_crystal_recrystallization_method 'Re-crystallisation from solvent: toluene/n-hexane'
_exptl_crystal_size_max 0.2
_exptl_crystal_size_mid 0.14
_exptl_crystal_size_min 0.03
_refine_diff_density_max 0.256
_refine_diff_density_min -0.303
_refine_diff_density_rms 0.054
_refine_ls_abs_structure_details
;
 Flack x determined using 2373 quotients [(I+)-(I-)]/[(I+)+(I-)]
 (Parsons, Flack and Wagner, Acta Cryst. B69 (2013) 249-259).
;
_refine_ls_abs_structure_Flack -0.010(3)
_refine_ls_extinction_method none
_refine_ls_goodness_of_fit_ref 1.053
_refine_ls_hydrogen_treatment constr
_refine_ls_matrix_type full
_refine_ls_number_parameters 457
_refine_ls_number_reflns 7690
_refine_ls_number_restraints 1
_refine_ls_restrained_S_all 1.053
_refine_ls_R_factor_all 0.0475
_refine_ls_R_factor_gt 0.0426
_refine_ls_shift/su_max 0.004
_refine_ls_shift/su_mean 0.000
_refine_ls_structure_factor_coef Fsqd
_refine_ls_weighting_details 'w=1/[\s^2^(Fo^2^)+(0.0645P)^2^+39.4221P] where P=(Fo^2^+2Fc^2^)/3'
_refine_ls_weighting_scheme calc
_refine_ls_wR_factor_gt 0.1124
_refine_ls_wR_factor_ref 0.1155
_reflns_Friedel_coverage 0.607
_reflns_Friedel_fraction_full 0.679
_reflns_Friedel_fraction_max 0.656
_reflns_number_gt 7035
_reflns_number_total 7690
_reflns_threshold_expression 'I > 2\s(I)'
_cod_data_source_file d6sc01229a2.cif
_cod_data_source_block fg123c_fdd2
_cod_database_code 1577047
_shelx_shelxl_version_number 2018/3
_chemical_oxdiff_formula C40H56FeMgN2OP4
_shelx_space_group_comment
;
The symmetry employed for this shelxl refinement is uniquely defined
by the following loop, which should always be used as a source of
symmetry information in preference to the above space-group names.
They are only intended as comments.
;
_shelx_estimated_absorpt_t_max 0.879
_shelx_estimated_absorpt_t_min 0.472
_olex2_refinement_description
;
1. Fixed Uiso
 At 1.2 times of:
  All C(H) groups
 At 1.5 times of:
  All C(H,H,H) groups
2.a Ternary CH refined with riding coordinates:
 C00N(H00N), C00P(H00P), C00U(H00U), C00Y(H00Y)
2.b Aromatic/amide H refined with riding coordinates:
 C3(H3), C00G(H00G), C00H(H00H), C00I(H00I), C00W(H00W), C014(H014), C016(H016)
2.c Idealised Me refined as rotating group:
 C00S(H00a,H00b,H00c), C00T(H00d,H00e,H00f), C00X(H00j,H00k,H00l), C010(H01a,
 H01b,H01c), C011(H01d,H01e,H01f), C012(H01g,H01h,H01i), C013(H01j,H01k,H01l),
 C015(H01m,H01n,H01o), C017(H01p,H01q,H01r), C018(H01s,H01t,H01u), C019(H01v,
 H01w,H01x), C01A(H01y,H,Ha), C01B(H01z,Hb,Hc), C01C(H01,Hd,He), C01D(H1,Hf,Hg)
;
_smtbx_masks_void_probe_radius 1.2
_smtbx_masks_void_truncation_radius 1.2
_olex2_submission_special_instructions 'No special instructions were received'
_oxdiff_exptl_absorpt_empirical_details
;
Empirical correction (ABSPACK) includes:
- Absorption correction using spherical harmonics
- Frame scaling
;
_oxdiff_exptl_absorpt_empirical_full_max 2.668
_oxdiff_exptl_absorpt_empirical_full_min 0.632

loop_
_space_group_symop_operation_xyz
'x, y, z'
'-x, -y, z'
'x+1/4, -y+1/4, z+1/4'
'-x+1/4, y+1/4, z+1/4'
'x, y+1/2, z+1/2'
'-x, -y+1/2, z+1/2'
'x+1/4, -y+3/4, z+3/4'
'-x+1/4, y+3/4, z+3/4'
'x+1/2, y, z+1/2'
'-x+1/2, -y, z+1/2'
'x+3/4, -y+1/4, z+3/4'
'-x+3/4, y+1/4, z+3/4'
'x+1/2, y+1/2, z'
'-x+1/2, -y+1/2, z'
'x+3/4, -y+3/4, z+1/4'
'-x+3/4, y+3/4, z+1/4'

loop_
_atom_site_label
_atom_site_type_symbol
_atom_site_fract_x
_atom_site_fract_y
_atom_site_fract_z
_atom_site_U_iso_or_equiv
_atom_site_adp_type
_atom_site_occupancy
_atom_site_site_symmetry_order
_atom_site_calc_flag
_atom_site_refinement_flags_posn
_atom_site_refinement_flags_adp
_atom_site_refinement_flags_occupancy
_atom_site_disorder_assembly
_atom_site_disorder_group
Fe1 Fe 0.59281(2) 0.53867(3) 0.51757(6) 0.03724(17) Uani 1 1 d . . . . .
P1 P 0.60742(2) 0.47642(4) 0.63766(9) 0.0376(2) Uani 1 1 d . . . . .
P2 P 0.62940(2) 0.54602(5) 0.60604(10) 0.0424(3) Uani 1 1 d . . . . .
Mg1 Mg 0.58375(2) 0.33246(5) 0.48274(11) 0.0337(3) Uani 1 1 d . . . . .
P4 P 0.61214(2) 0.47892(7) 0.40331(11) 0.0552(3) Uani 1 1 d . . . . .
P3 P 0.63174(2) 0.54934(7) 0.44799(12) 0.0601(4) Uani 1 1 d . . . . .
N2 N 0.55302(6) 0.30473(15) 0.4159(3) 0.0359(8) Uani 1 1 d . . . . .
N1 N 0.58432(7) 0.27602(14) 0.5942(3) 0.0352(7) Uani 1 1 d . . . . .
O1 O 0.58709(6) 0.40673(13) 0.5111(3) 0.0537(9) Uani 1 1 d . . . . .
C2 C 0.55209(8) 0.24937(19) 0.4120(4) 0.0403(9) Uani 1 1 d . . . . .
C00B C 0.59292(8) 0.28416(17) 0.6955(3) 0.0363(9) Uani 1 1 d . . . . .
C00C C 0.53383(7) 0.33584(19) 0.3680(4) 0.0398(10) Uani 1 1 d . . . . .
C00D C 0.51159(8) 0.3437(2) 0.4184(4) 0.0464(11) Uani 1 1 d . . . . .
C4 C 0.57883(8) 0.22535(17) 0.5621(4) 0.0398(9) Uani 1 1 d . . . . .
C3 C 0.56625(9) 0.21445(18) 0.4722(4) 0.0430(10) Uani 1 1 d . . . . .
H3 H 0.567622 0.177398 0.448931 0.052 Uiso 1 1 calc R U . . .
C00G C 0.58520(10) 0.3128(2) 0.8628(4) 0.0499(12) Uani 1 1 d . . . . .
H00G H 0.574251 0.325831 0.912160 0.060 Uiso 1 1 calc R U . . .
C00H C 0.60886(10) 0.3038(2) 0.8873(4) 0.0509(12) Uani 1 1 d . . . . .
H00H H 0.614187 0.310284 0.953310 0.061 Uiso 1 1 calc R U . . .
C00I C 0.62508(10) 0.2854(2) 0.8174(4) 0.0481(11) Uani 1 1 d . . . . .
H00I H 0.641511 0.278922 0.835772 0.058 Uiso 1 1 calc R U . . .
C00J C 0.55819(8) 0.5536(2) 0.5746(5) 0.0487(13) Uani 1 1 d . . . . .
C00K C 0.57664(9) 0.30338(18) 0.7664(4) 0.0450(10) Uani 1 1 d . . . . .
C1 C 0.60214(8) 0.44865(16) 0.5171(4) 0.0419(10) Uani 1 1 d . . . . .
C00M C 0.61775(9) 0.27604(17) 0.7187(4) 0.0407(10) Uani 1 1 d . . . . .
C00N C 0.55015(10) 0.3126(2) 0.7417(4) 0.0566(13) Uani 1 1 d . . . . .
H00N H 0.549282 0.327339 0.672447 0.068 Uiso 1 1 calc R U . . .
C00O C 0.55625(8) 0.53394(19) 0.4764(5) 0.0474(12) Uani 1 1 d . . . . .
C00P C 0.50722(9) 0.3213(2) 0.5213(4) 0.0508(11) Uani 1 1 d . . . . .
H00P H 0.522766 0.304963 0.546233 0.061 Uiso 1 1 calc R U . . .
C00Q C 0.57184(8) 0.60457(19) 0.5731(5) 0.0494(12) Uani 1 1 d . . . . .
C00R C 0.57861(9) 0.61493(19) 0.4738(5) 0.0502(13) Uani 1 1 d . . . . .
C00S C 0.54251(9) 0.4836(2) 0.4428(6) 0.0604(16) Uani 1 1 d . . . . .
H00A H 0.544877 0.453496 0.490712 0.091 Uiso 1 1 calc R U . . .
H00B H 0.548524 0.471906 0.377584 0.091 Uiso 1 1 calc R U . . .
H00C H 0.525164 0.492450 0.438086 0.091 Uiso 1 1 calc R U . . .
C00T C 0.58595(11) 0.17508(19) 0.6221(4) 0.0559(13) Uani 1 1 d . . . . .
H00D H 0.603601 0.169932 0.618624 0.084 Uiso 1 1 calc R U . . .
H00E H 0.577795 0.142212 0.595223 0.084 Uiso 1 1 calc R U . . .
H00F H 0.581070 0.180443 0.691374 0.084 Uiso 1 1 calc R U . . .
C00U C 0.56087(8) 0.3537(2) 0.2165(4) 0.0473(11) Uani 1 1 d . . . . .
H00U H 0.571975 0.329846 0.256932 0.057 Uiso 1 1 calc R U . . .
C00V C 0.56907(8) 0.57198(19) 0.4127(4) 0.0454(11) Uani 1 1 d . . . . .
C00W C 0.51867(9) 0.3915(3) 0.2315(5) 0.0630(16) Uani 1 1 d . . . . .
H00W H 0.521051 0.408605 0.168702 0.076 Uiso 1 1 calc R U . . .
C00X C 0.53758(14) 0.3552(4) 0.8109(6) 0.094(3) Uani 1 1 d . . . . .
H00J H 0.536931 0.340401 0.878567 0.141 Uiso 1 1 calc R U . . .
H00K H 0.521028 0.362317 0.787175 0.141 Uiso 1 1 calc R U . . .
H00L H 0.546843 0.389953 0.810717 0.141 Uiso 1 1 calc R U . . .
C00Y C 0.63626(9) 0.2607(2) 0.6421(4) 0.0483(11) Uani 1 1 d . . . . .
H00Y H 0.627346 0.247959 0.581524 0.058 Uiso 1 1 calc R U . . .
C00Z C 0.53733(8) 0.3599(2) 0.2736(4) 0.0471(11) Uani 1 1 d . . . . .
C010 C 0.53512(12) 0.2211(2) 0.3388(5) 0.0641(15) Uani 1 1 d . . . . .
H01A H 0.518215 0.227866 0.358376 0.096 Uiso 1 1 calc R U . . .
H01B H 0.538281 0.181081 0.338759 0.096 Uiso 1 1 calc R U . . .
H01C H 0.537908 0.236027 0.272181 0.096 Uiso 1 1 calc R U . . .
C011 C 0.65104(11) 0.3123(3) 0.6137(5) 0.0662(16) Uani 1 1 d . . . . .
H01D H 0.639962 0.341959 0.593051 0.099 Uiso 1 1 calc R U . . .
H01E H 0.662055 0.303223 0.558904 0.099 Uiso 1 1 calc R U . . .
H01F H 0.660544 0.324701 0.671107 0.099 Uiso 1 1 calc R U . . .
C012 C 0.57599(11) 0.6422(2) 0.6593(6) 0.0647(16) Uani 1 1 d . . . . .
H01G H 0.565206 0.674464 0.653970 0.097 Uiso 1 1 calc R U . . .
H01H H 0.592947 0.654690 0.659422 0.097 Uiso 1 1 calc R U . . .
H01I H 0.572529 0.622333 0.721105 0.097 Uiso 1 1 calc R U . . .
C013 C 0.54611(10) 0.5267(3) 0.6637(6) 0.0666(17) Uani 1 1 d . . . . .
H01J H 0.528445 0.531204 0.658739 0.100 Uiso 1 1 calc R U . . .
H01K H 0.551937 0.544465 0.724666 0.100 Uiso 1 1 calc R U . . .
H01L H 0.550152 0.487165 0.665203 0.100 Uiso 1 1 calc R U . . .
C014 C 0.49345(9) 0.3743(3) 0.3725(5) 0.0605(14) Uani 1 1 d . . . . .
H014 H 0.478285 0.379102 0.405165 0.073 Uiso 1 1 calc R U . . .
C015 C 0.59158(11) 0.6658(2) 0.4378(6) 0.0683(18) Uani 1 1 d . . . . .
H01M H 0.579642 0.694329 0.420344 0.102 Uiso 1 1 calc R U . . .
H01N H 0.601323 0.656496 0.379260 0.102 Uiso 1 1 calc R U . . .
H01O H 0.602252 0.679782 0.490409 0.102 Uiso 1 1 calc R U . . .
C016 C 0.49696(10) 0.3981(3) 0.2803(5) 0.0708(17) Uani 1 1 d . . . . .
H016 H 0.484285 0.419043 0.250536 0.085 Uiso 1 1 calc R U . . .
C017 C 0.57083(10) 0.5694(2) 0.3026(5) 0.0616(16) Uani 1 1 d . . . . .
H01P H 0.567194 0.531682 0.280141 0.092 Uiso 1 1 calc R U . . .
H01Q H 0.587313 0.579608 0.281933 0.092 Uiso 1 1 calc R U . . .
H01R H 0.559126 0.595326 0.273288 0.092 Uiso 1 1 calc R U . . .
C018 C 0.65305(12) 0.2134(3) 0.6751(5) 0.0687(17) Uani 1 1 d . . . . .
H01S H 0.661911 0.224632 0.734935 0.103 Uiso 1 1 calc R U . . .
H01T H 0.664666 0.205067 0.622007 0.103 Uiso 1 1 calc R U . . .
H01U H 0.643322 0.180340 0.689506 0.103 Uiso 1 1 calc R U . . .
C019 C 0.57313(13) 0.4083(3) 0.2019(7) 0.088(2) Uani 1 1 d . . . . .
H01V H 0.562892 0.432193 0.160432 0.131 Uiso 1 1 calc R U . . .
H01W H 0.588849 0.402622 0.169208 0.131 Uiso 1 1 calc R U . . .
H01X H 0.575709 0.426087 0.266492 0.131 Uiso 1 1 calc R U . . .
C01A C 0.48774(14) 0.2763(4) 0.5233(6) 0.101(3) Uani 1 1 d . . . . .
H01Y H 0.487725 0.258212 0.588350 0.152 Uiso 1 1 calc R U . . .
H H 0.491194 0.248816 0.471637 0.152 Uiso 1 1 calc R U . . .
HA H 0.471781 0.293072 0.511038 0.152 Uiso 1 1 calc R U . . .
C01B C 0.49954(13) 0.3670(3) 0.5920(5) 0.078(2) Uani 1 1 d . . . . .
H01Z H 0.485527 0.386771 0.564260 0.117 Uiso 1 1 calc R U . . .
HB H 0.513043 0.393005 0.601193 0.117 Uiso 1 1 calc R U . . .
HC H 0.495078 0.350772 0.656096 0.117 Uiso 1 1 calc R U . . .
C01C C 0.53586(11) 0.2575(3) 0.7444(5) 0.0742(19) Uani 1 1 d . . . . .
H01 H 0.544082 0.230028 0.702541 0.111 Uiso 1 1 calc R U . . .
HD H 0.519343 0.263653 0.719452 0.111 Uiso 1 1 calc R U . . .
HE H 0.535096 0.243808 0.812774 0.111 Uiso 1 1 calc R U . . .
C01D C 0.55688(12) 0.3252(4) 0.1194(6) 0.094(3) Uani 1 1 d . . . . .
H1 H 0.549960 0.288353 0.131027 0.141 Uiso 1 1 calc R U . . .
HF H 0.572433 0.321543 0.084537 0.141 Uiso 1 1 calc R U . . .
HG H 0.545627 0.347145 0.078860 0.141 Uiso 1 1 calc R U . . .

loop_
_atom_site_aniso_label
_atom_site_aniso_U_11
_atom_site_aniso_U_22
_atom_site_aniso_U_33
_atom_site_aniso_U_23
_atom_site_aniso_U_13
_atom_site_aniso_U_12
Fe1 0.0307(3) 0.0371(3) 0.0438(4) 0.0129(3) -0.0036(3) -0.0010(2)
P1 0.0431(5) 0.0350(5) 0.0348(6) 0.0064(5) -0.0012(5) 0.0013(4)
P2 0.0360(5) 0.0483(6) 0.0430(7) 0.0124(5) -0.0066(5) -0.0043(4)
Mg1 0.0366(6) 0.0372(7) 0.0273(7) 0.0046(5) -0.0031(5) 0.0015(5)
P4 0.0436(6) 0.0889(10) 0.0332(7) 0.0026(7) 0.0001(5) 0.0104(6)
P3 0.0379(6) 0.0972(11) 0.0451(8) 0.0288(8) -0.0025(5) -0.0127(6)
N2 0.0321(16) 0.0497(19) 0.0258(19) 0.0004(15) 0.0000(14) 0.0030(14)
N1 0.0457(19) 0.0364(17) 0.0236(18) 0.0053(14) -0.0005(15) -0.0032(14)
O1 0.064(2) 0.0381(15) 0.059(2) -0.0027(17) -0.0111(19) 0.0042(13)
C2 0.042(2) 0.049(2) 0.030(2) -0.0076(19) -0.0005(18) 0.0019(18)
C00B 0.052(2) 0.0333(19) 0.024(2) 0.0051(16) -0.0013(18) -0.0014(17)
C00C 0.0321(19) 0.055(2) 0.032(2) 0.0009(19) -0.0003(18) 0.0021(17)
C00D 0.037(2) 0.065(3) 0.037(3) 0.001(2) 0.002(2) 0.0055(19)
C4 0.047(2) 0.039(2) 0.033(2) 0.0007(18) -0.0011(19) -0.0018(17)
C3 0.058(3) 0.037(2) 0.034(3) -0.0077(18) -0.003(2) 0.0000(18)
C00G 0.071(3) 0.053(3) 0.026(3) 0.001(2) 0.000(2) -0.002(2)
C00H 0.070(3) 0.052(3) 0.031(3) 0.004(2) -0.006(2) -0.005(2)
C00I 0.062(3) 0.044(2) 0.039(3) 0.006(2) -0.012(2) -0.002(2)
C00J 0.0284(19) 0.047(2) 0.071(4) 0.009(2) 0.001(2) 0.0053(17)
C00K 0.060(3) 0.046(2) 0.029(2) 0.004(2) 0.003(2) -0.0009(19)
C1 0.045(2) 0.038(2) 0.043(3) -0.002(2) -0.009(2) 0.0102(16)
C00M 0.054(3) 0.034(2) 0.035(3) 0.0087(18) -0.005(2) -0.0016(18)
C00N 0.059(3) 0.075(3) 0.036(3) 0.002(2) 0.004(2) 0.002(3)
C00O 0.033(2) 0.040(2) 0.069(4) 0.011(2) -0.007(2) 0.0027(17)
C00P 0.045(2) 0.070(3) 0.038(3) 0.002(3) 0.008(2) 0.001(2)
C00Q 0.042(2) 0.039(2) 0.067(4) 0.008(2) -0.008(2) 0.0090(18)
C00R 0.045(2) 0.038(2) 0.067(4) 0.021(2) -0.018(2) -0.0027(18)
C00S 0.035(2) 0.051(3) 0.095(5) 0.008(3) -0.008(3) -0.005(2)
C00T 0.085(4) 0.037(2) 0.045(3) 0.006(2) -0.013(3) -0.006(2)
C00U 0.038(2) 0.078(3) 0.026(3) 0.008(2) -0.0003(18) 0.002(2)
C00V 0.039(2) 0.044(2) 0.053(3) 0.017(2) -0.017(2) -0.0016(18)
C00W 0.045(3) 0.098(4) 0.046(3) 0.016(3) -0.005(2) 0.012(3)
C00X 0.082(5) 0.138(7) 0.062(5) -0.025(5) 0.000(4) 0.034(5)
C00Y 0.050(2) 0.058(3) 0.036(3) 0.003(2) -0.005(2) 0.003(2)
C00Z 0.038(2) 0.070(3) 0.033(3) 0.006(2) -0.004(2) 0.006(2)
C010 0.075(4) 0.068(3) 0.049(3) -0.015(3) -0.020(3) 0.003(3)
C011 0.064(3) 0.080(4) 0.054(4) 0.005(3) 0.007(3) -0.014(3)
C012 0.065(3) 0.049(3) 0.081(5) -0.003(3) -0.008(3) 0.014(2)
C013 0.042(2) 0.072(4) 0.085(5) 0.022(3) 0.017(3) 0.007(2)
C014 0.037(2) 0.089(4) 0.055(4) 0.002(3) 0.006(2) 0.015(2)
C015 0.072(4) 0.049(3) 0.084(5) 0.027(3) -0.028(3) -0.019(2)
C016 0.045(3) 0.104(5) 0.063(4) 0.017(4) -0.005(3) 0.024(3)
C017 0.059(3) 0.063(3) 0.063(4) 0.028(3) -0.030(3) -0.010(2)
C018 0.076(4) 0.080(4) 0.050(4) -0.008(3) -0.016(3) 0.032(3)
C019 0.066(4) 0.075(4) 0.122(7) 0.024(4) 0.031(4) 0.003(3)
C01A 0.091(5) 0.152(7) 0.061(5) 0.000(5) 0.017(4) -0.055(5)
C01B 0.079(4) 0.097(5) 0.058(4) -0.013(4) 0.000(3) 0.034(4)
C01C 0.060(3) 0.114(5) 0.049(4) 0.018(4) 0.009(3) -0.022(3)
C01D 0.048(3) 0.179(8) 0.055(4) -0.035(5) 0.000(3) 0.003(4)

loop_
_atom_type_symbol
_atom_type_description
_atom_type_scat_dispersion_real
_atom_type_scat_dispersion_imag
_atom_type_scat_source
C C 0.0181 0.0091 'International Tables Vol C Tables 4.2.6.8 and 6.1.1.4'
H H 0.0000 0.0000 'International Tables Vol C Tables 4.2.6.8 and 6.1.1.4'
Fe Fe -1.1336 3.1974 'International Tables Vol C Tables 4.2.6.8 and 6.1.1.4'
Mg Mg 0.1719 0.1771 'International Tables Vol C Tables 4.2.6.8 and 6.1.1.4'
N N 0.0311 0.0180 'International Tables Vol C Tables 4.2.6.8 and 6.1.1.4'
O O 0.0492 0.0322 'International Tables Vol C Tables 4.2.6.8 and 6.1.1.4'
P P 0.2955 0.4335 'International Tables Vol C Tables 4.2.6.8 and 6.1.1.4'

loop_
_exptl_crystal_face_index_h
_exptl_crystal_face_index_k
_exptl_crystal_face_index_l
_exptl_crystal_face_perp_dist
26 -1 -6 0.0304
-35 2 0 0.0114
30 -8 1 0.0220
0 0 -9 0.0276
-30 8 -1 0.0316
36 1 0 0.0181
28 1 5 0.0735
-2 15 1 0.0517

loop_
_geom_angle_atom_site_label_1
_geom_angle_atom_site_label_2
_geom_angle_atom_site_label_3
_geom_angle
_geom_angle_site_symmetry_1
_geom_angle_site_symmetry_3
_geom_angle_publ_flag
P1 Fe1 P4 84.57(5) . . ?
P1 Fe1 P3 91.91(5) . . ?
P2 Fe1 P1 53.48(4) . . ?
P2 Fe1 P4 89.50(5) . . ?
P2 Fe1 P3 54.07(5) . . ?
P3 Fe1 P4 52.92(6) . . ?
C00J Fe1 P1 99.72(15) . . ?
C00J Fe1 P2 125.66(17) . . ?
C00J Fe1 P4 139.21(16) . . ?
C00J Fe1 P3 163.67(14) . . ?
C00J Fe1 C1 112.29(18) . . ?
C00J Fe1 C00O 39.5(2) . . ?
C00J Fe1 C00Q 40.22(19) . . ?
C1 Fe1 P1 45.67(14) . . ?
C1 Fe1 P2 82.97(12) . . ?
C1 Fe1 P4 45.65(15) . . ?
C1 Fe1 P3 84.04(14) . . ?
C00O Fe1 P1 118.50(14) . . ?
C00O Fe1 P2 164.76(17) . . ?
C00O Fe1 P4 103.11(16) . . ?
C00O Fe1 P3 140.95(17) . . ?
C00O Fe1 C1 99.64(17) . . ?
C00O Fe1 C00Q 66.9(2) . . ?
C00Q Fe1 P1 115.19(17) . . ?
C00Q Fe1 P2 103.46(15) . . ?
C00Q Fe1 P4 160.17(17) . . ?
C00Q Fe1 P3 123.99(15) . . ?
C00Q Fe1 C1 149.7(2) . . ?
C00R Fe1 P1 152.56(18) . . ?
C00R Fe1 P2 113.52(14) . . ?
C00R Fe1 P4 121.51(18) . . ?
C00R Fe1 P3 97.58(15) . . ?
C00R Fe1 C00J 67.0(2) . . ?
C00R Fe1 C1 160.8(2) . . ?
C00R Fe1 C00O 67.17(17) . . ?
C00R Fe1 C00Q 39.4(2) . . ?
C00R Fe1 C00V 39.9(2) . . ?
C00V Fe1 P1 158.01(13) . . ?
C00V Fe1 P2 148.50(13) . . ?
C00V Fe1 P4 94.31(16) . . ?
C00V Fe1 P3 104.95(15) . . ?
C00V Fe1 C00J 67.1(2) . . ?
C00V Fe1 C1 121.14(19) . . ?
C00V Fe1 C00O 40.38(19) . . ?
C00V Fe1 C00Q 66.8(2) . . ?
P2 P1 Fe1 63.19(5) . . ?
C1 P1 Fe1 63.66(14) . . ?
C1 P1 P2 102.02(17) . . ?
Fe1 P2 Mg1 163.21(7) . 4_655 ?
P1 P2 Fe1 63.34(5) . . ?
P1 P2 Mg1 122.85(7) . 4_655 ?
P1 P2 P3 105.40(8) . . ?
P3 P2 Fe1 63.11(5) . . ?
P3 P2 Mg1 123.66(7) . 4_655 ?
P2 Mg1 C2 91.03(10) 8_644 . ?
P2 Mg1 C4 90.76(11) 8_644 . ?
N2 Mg1 P2 103.27(12) . 8_644 ?
N2 Mg1 C2 26.03(14) . . ?
N2 Mg1 C4 77.62(15) . . ?
N1 Mg1 P2 103.32(12) . 8_644 ?
N1 Mg1 N2 96.93(16) . . ?
N1 Mg1 C2 77.46(15) . . ?
N1 Mg1 C4 26.10(14) . . ?
O1 Mg1 P2 111.15(14) . 8_644 ?
O1 Mg1 N2 119.76(16) . . ?
O1 Mg1 N1 119.85(18) . . ?
O1 Mg1 C2 145.40(15) . . ?
O1 Mg1 C4 145.63(18) . . ?
C4 Mg1 C2 54.25(14) . . ?
P3 P4 Fe1 63.30(6) . . ?
C1 P4 Fe1 63.31(14) . . ?
C1 P4 P3 104.04(17) . . ?
P2 P3 Fe1 62.82(5) . . ?
P4 P3 Fe1 63.78(5) . . ?
P4 P3 P2 102.98(8) . . ?
C2 N2 Mg1 112.2(3) . . ?
C2 N2 C00C 118.2(4) . . ?
C00C N2 Mg1 129.4(3) . . ?
C00B N1 Mg1 127.5(3) . . ?
C4 N1 Mg1 111.8(3) . . ?
C4 N1 C00B 120.1(4) . . ?
C1 O1 Mg1 145.8(3) . . ?
N2 C2 Mg1 41.7(2) . . ?
N2 C2 C3 123.7(4) . . ?
N2 C2 C010 119.8(4) . . ?
C3 C2 Mg1 83.6(3) . . ?
C3 C2 C010 116.5(4) . . ?
C010 C2 Mg1 156.5(4) . . ?
C00K C00B N1 118.7(4) . . ?
C00K C00B C00M 121.1(4) . . ?
C00M C00B N1 120.1(4) . . ?
C00D C00C N2 119.2(4) . . ?
C00Z C00C N2 121.0(4) . . ?
C00Z C00C C00D 119.8(4) . . ?
C00C C00D C00P 122.2(4) . . ?
C014 C00D C00C 118.7(5) . . ?
C014 C00D C00P 119.1(4) . . ?
N1 C4 Mg1 42.1(2) . . ?
N1 C4 C3 123.9(4) . . ?
N1 C4 C00T 120.3(4) . . ?
C3 C4 Mg1 83.8(3) . . ?
C3 C4 C00T 115.8(4) . . ?
C00T C4 Mg1 156.6(3) . . ?
C2 C3 C4 130.7(4) . . ?
C2 C3 H3 114.7 . . ?
C4 C3 H3 114.7 . . ?
C00H C00G H00G 119.3 . . ?
C00H C00G C00K 121.3(5) . . ?
C00K C00G H00G 119.3 . . ?
C00G C00H H00H 119.7 . . ?
C00G C00H C00I 120.6(5) . . ?
C00I C00H H00H 119.7 . . ?
C00H C00I H00I 119.5 . . ?
C00H C00I C00M 120.9(5) . . ?
C00M C00I H00I 119.5 . . ?
C00O C00J Fe1 70.4(3) . . ?
C00O C00J C00Q 108.3(5) . . ?
C00O C00J C013 124.4(5) . . ?
C00Q C00J Fe1 70.5(3) . . ?
C00Q C00J C013 127.2(6) . . ?
C013 C00J Fe1 128.1(3) . . ?
C00B C00K C00G 118.4(5) . . ?
C00B C00K C00N 121.3(5) . . ?
C00G C00K C00N 120.3(5) . . ?
P1 C1 Fe1 70.67(15) . . ?
P1 C1 P4 125.4(3) . . ?
P4 C1 Fe1 71.04(16) . . ?
O1 C1 Fe1 127.3(3) . . ?
O1 C1 P1 116.7(4) . . ?
O1 C1 P4 117.2(4) . . ?
C00B C00M C00Y 122.5(4) . . ?
C00I C00M C00B 117.6(5) . . ?
C00I C00M C00Y 119.8(5) . . ?
C00K C00N H00N 107.7 . . ?
C00K C00N C00X 113.2(5) . . ?
C00K C00N C01C 111.1(5) . . ?
C00X C00N H00N 107.7 . . ?
C01C C00N H00N 107.7 . . ?
C01C C00N C00X 109.3(6) . . ?
C00J C00O Fe1 70.1(3) . . ?
C00J C00O C00S 126.4(5) . . ?
C00J C00O C00V 107.9(4) . . ?
C00S C00O Fe1 127.5(3) . . ?
C00V C00O Fe1 69.6(2) . . ?
C00V C00O C00S 125.6(5) . . ?
C00D C00P H00P 108.3 . . ?
C00D C00P C01A 112.5(5) . . ?
C00D C00P C01B 111.2(5) . . ?
C01A C00P H00P 108.3 . . ?
C01B C00P H00P 108.3 . . ?
C01B C00P C01A 108.1(5) . . ?
C00J C00Q Fe1 69.3(3) . . ?
C00J C00Q C012 126.0(6) . . ?
C00R C00Q Fe1 69.6(3) . . ?
C00R C00Q C00J 107.6(5) . . ?
C00R C00Q C012 126.2(5) . . ?
C012 C00Q Fe1 130.8(3) . . ?
C00Q C00R Fe1 71.0(3) . . ?
C00Q C00R C00V 108.8(4) . . ?
C00Q C00R C015 125.2(5) . . ?
C00V C00R Fe1 70.1(2) . . ?
C00V C00R C015 125.8(6) . . ?
C015 C00R Fe1 129.4(4) . . ?
C00O C00S H00A 109.5 . . ?
C00O C00S H00B 109.5 . . ?
C00O C00S H00C 109.5 . . ?
H00A C00S H00B 109.5 . . ?
H00A C00S H00C 109.5 . . ?
H00B C00S H00C 109.5 . . ?
C4 C00T H00D 109.5 . . ?
C4 C00T H00E 109.5 . . ?
C4 C00T H00F 109.5 . . ?
H00D C00T H00E 109.5 . . ?
H00D C00T H00F 109.5 . . ?
H00E C00T H00F 109.5 . . ?
C00Z C00U H00U 107.6 . . ?
C019 C00U H00U 107.6 . . ?
C019 C00U C00Z 111.5(5) . . ?
C01D C00U H00U 107.6 . . ?
C01D C00U C00Z 111.4(5) . . ?
C01D C00U C019 110.8(6) . . ?
C00O C00V Fe1 70.0(3) . . ?
C00O C00V C017 126.8(5) . . ?
C00R C00V Fe1 70.0(3) . . ?
C00R C00V C00O 107.4(5) . . ?
C00R C00V C017 125.6(4) . . ?
C017 C00V Fe1 128.3(4) . . ?
C00Z C00W H00W 119.8 . . ?
C016 C00W H00W 119.8 . . ?
C016 C00W C00Z 120.5(5) . . ?
C00N C00X H00J 109.5 . . ?
C00N C00X H00K 109.5 . . ?
C00N C00X H00L 109.5 . . ?
H00J C00X H00K 109.5 . . ?
H00J C00X H00L 109.5 . . ?
H00K C00X H00L 109.5 . . ?
C00M C00Y H00Y 107.8 . . ?
C00M C00Y C011 109.3(4) . . ?
C00M C00Y C018 113.2(5) . . ?
C011 C00Y H00Y 107.8 . . ?
C018 C00Y H00Y 107.8 . . ?
C018 C00Y C011 110.9(5) . . ?
C00C C00Z C00U 122.3(4) . . ?
C00W C00Z C00C 119.3(4) . . ?
C00W C00Z C00U 118.4(5) . . ?
C2 C010 H01A 109.5 . . ?
C2 C010 H01B 109.5 . . ?
C2 C010 H01C 109.5 . . ?
H01A C010 H01B 109.5 . . ?
H01A C010 H01C 109.5 . . ?
H01B C010 H01C 109.5 . . ?
C00Y C011 H01D 109.5 . . ?
C00Y C011 H01E 109.5 . . ?
C00Y C011 H01F 109.5 . . ?
H01D C011 H01E 109.5 . . ?
H01D C011 H01F 109.5 . . ?
H01E C011 H01F 109.5 . . ?
C00Q C012 H01G 109.5 . . ?
C00Q C012 H01H 109.5 . . ?
C00Q C012 H01I 109.5 . . ?
H01G C012 H01H 109.5 . . ?
H01G C012 H01I 109.5 . . ?
H01H C012 H01I 109.5 . . ?
C00J C013 H01J 109.5 . . ?
C00J C013 H01K 109.5 . . ?
C00J C013 H01L 109.5 . . ?
H01J C013 H01K 109.5 . . ?
H01J C013 H01L 109.5 . . ?
H01K C013 H01L 109.5 . . ?
C00D C014 H014 119.3 . . ?
C016 C014 C00D 121.4(5) . . ?
C016 C014 H014 119.3 . . ?
C00R C015 H01M 109.5 . . ?
C00R C015 H01N 109.5 . . ?
C00R C015 H01O 109.5 . . ?
H01M C015 H01N 109.5 . . ?
H01M C015 H01O 109.5 . . ?
H01N C015 H01O 109.5 . . ?
C00W C016 C014 120.3(5) . . ?
C00W C016 H016 119.8 . . ?
C014 C016 H016 119.8 . . ?
C00V C017 H01P 109.5 . . ?
C00V C017 H01Q 109.5 . . ?
C00V C017 H01R 109.5 . . ?
H01P C017 H01Q 109.5 . . ?
H01P C017 H01R 109.5 . . ?
H01Q C017 H01R 109.5 . . ?
C00Y C018 H01S 109.5 . . ?
C00Y C018 H01T 109.5 . . ?
C00Y C018 H01U 109.5 . . ?
H01S C018 H01T 109.5 . . ?
H01S C018 H01U 109.5 . . ?
H01T C018 H01U 109.5 . . ?
C00U C019 H01V 109.5 . . ?
C00U C019 H01W 109.5 . . ?
C00U C019 H01X 109.5 . . ?
H01V C019 H01W 109.5 . . ?
H01V C019 H01X 109.5 . . ?
H01W C019 H01X 109.5 . . ?
C00P C01A H01Y 109.5 . . ?
C00P C01A H 109.5 . . ?
C00P C01A HA 109.5 . . ?
H01Y C01A H 109.5 . . ?
H01Y C01A HA 109.5 . . ?
H C01A HA 109.5 . . ?
C00P C01B H01Z 109.5 . . ?
C00P C01B HB 109.5 . . ?
C00P C01B HC 109.5 . . ?
H01Z C01B HB 109.5 . . ?
H01Z C01B HC 109.5 . . ?
HB C01B HC 109.5 . . ?
C00N C01C H01 109.5 . . ?
C00N C01C HD 109.5 . . ?
C00N C01C HE 109.5 . . ?
H01 C01C HD 109.5 . . ?
H01 C01C HE 109.5 . . ?
HD C01C HE 109.5 . . ?
C00U C01D H1 109.5 . . ?
C00U C01D HF 109.5 . . ?
C00U C01D HG 109.5 . . ?
H1 C01D HF 109.5 . . ?
H1 C01D HG 109.5 . . ?
HF C01D HG 109.5 . . ?

loop_
_geom_bond_atom_site_label_1
_geom_bond_atom_site_label_2
_geom_bond_distance
_geom_bond_site_symmetry_2
_geom_bond_publ_flag
Fe1 P1 2.3489(13) . ?
Fe1 P2 2.3457(13) . ?
Fe1 P4 2.3614(17) . ?
Fe1 P3 2.3517(14) . ?
Fe1 C00J 2.085(5) . ?
Fe1 C1 2.231(4) . ?
Fe1 C00O 2.089(4) . ?
Fe1 C00Q 2.102(5) . ?
Fe1 C00R 2.084(4) . ?
Fe1 C00V 2.085(4) . ?
P1 P2 2.1122(16) . ?
P1 C1 1.781(5) . ?
P2 Mg1 2.7922(19) 4_655 ?
P2 P3 2.135(2) . ?
Mg1 N2 2.028(4) . ?
Mg1 N1 2.028(4) . ?
Mg1 O1 1.841(3) . ?
Mg1 C2 2.820(5) . ?
Mg1 C4 2.809(4) . ?
P4 P3 2.100(2) . ?
P4 C1 1.785(6) . ?
N2 C2 1.337(6) . ?
N2 C00C 1.447(5) . ?
N1 C00B 1.457(6) . ?
N1 C4 1.331(6) . ?
O1 C1 1.309(5) . ?
C2 C3 1.405(7) . ?
C2 C010 1.520(7) . ?
C00B C00K 1.390(7) . ?
C00B C00M 1.415(7) . ?
C00C C00D 1.412(6) . ?
C00C C00Z 1.411(7) . ?
C00D C00P 1.508(7) . ?
C00D C014 1.387(7) . ?
C4 C3 1.420(7) . ?
C4 C00T 1.509(6) . ?
C3 H3 0.9500 . ?
C00G H00G 0.9500 . ?
C00G C00H 1.360(8) . ?
C00G C00K 1.401(7) . ?
C00H H00H 0.9500 . ?
C00H C00I 1.371(8) . ?
C00I H00I 0.9500 . ?
C00I C00M 1.407(7) . ?
C00J C00O 1.410(8) . ?
C00J C00Q 1.440(7) . ?
C00J C013 1.517(8) . ?
C00K C00N 1.511(7) . ?
C00M C00Y 1.497(7) . ?
C00N H00N 1.0000 . ?
C00N C00X 1.551(9) . ?
C00N C01C 1.544(9) . ?
C00O C00S 1.500(7) . ?
C00O C00V 1.440(7) . ?
C00P H00P 1.0000 . ?
C00P C01A 1.525(8) . ?
C00P C01B 1.516(8) . ?
C00Q C00R 1.412(8) . ?
C00Q C012 1.492(9) . ?
C00R C00V 1.423(7) . ?
C00R C015 1.499(7) . ?
C00S H00A 0.9800 . ?
C00S H00B 0.9800 . ?
C00S H00C 0.9800 . ?
C00T H00D 0.9800 . ?
C00T H00E 0.9800 . ?
C00T H00F 0.9800 . ?
C00U H00U 1.0000 . ?
C00U C00Z 1.513(6) . ?
C00U C019 1.494(8) . ?
C00U C01D 1.494(8) . ?
C00V C017 1.488(8) . ?
C00W H00W 0.9500 . ?
C00W C00Z 1.399(7) . ?
C00W C016 1.373(8) . ?
C00X H00J 0.9800 . ?
C00X H00K 0.9800 . ?
C00X H00L 0.9800 . ?
C00Y H00Y 1.0000 . ?
C00Y C011 1.536(8) . ?
C00Y C018 1.533(7) . ?
C010 H01A 0.9800 . ?
C010 H01B 0.9800 . ?
C010 H01C 0.9800 . ?
C011 H01D 0.9800 . ?
C011 H01E 0.9800 . ?
C011 H01F 0.9800 . ?
C012 H01G 0.9800 . ?
C012 H01H 0.9800 . ?
C012 H01I 0.9800 . ?
C013 H01J 0.9800 . ?
C013 H01K 0.9800 . ?
C013 H01L 0.9800 . ?
C014 H014 0.9500 . ?
C014 C016 1.381(9) . ?
C015 H01M 0.9800 . ?
C015 H01N 0.9800 . ?
C015 H01O 0.9800 . ?
C016 H016 0.9500 . ?
C017 H01P 0.9800 . ?
C017 H01Q 0.9800 . ?
C017 H01R 0.9800 . ?
C018 H01S 0.9800 . ?
C018 H01T 0.9800 . ?
C018 H01U 0.9800 . ?
C019 H01V 0.9800 . ?
C019 H01W 0.9800 . ?
C019 H01X 0.9800 . ?
C01A H01Y 0.9800 . ?
C01A H 0.9800 . ?
C01A HA 0.9800 . ?
C01B H01Z 0.9800 . ?
C01B HB 0.9800 . ?
C01B HC 0.9800 . ?
C01C H01 0.9800 . ?
C01C HD 0.9800 . ?
C01C HE 0.9800 . ?
C01D H1 0.9800 . ?
C01D HF 0.9800 . ?
C01D HG 0.9800 . ?

loop_
_geom_torsion_atom_site_label_1
_geom_torsion_atom_site_label_2
_geom_torsion_atom_site_label_3
_geom_torsion_atom_site_label_4
_geom_torsion
_geom_torsion_site_symmetry_1
_geom_torsion_site_symmetry_2
_geom_torsion_site_symmetry_3
_geom_torsion_site_symmetry_4
_geom_torsion_publ_flag
Fe1 P1 C1 P4 47.8(2) . . . . ?
Fe1 P1 C1 O1 -122.9(3) . . . . ?
Fe1 P4 C1 P1 -47.7(2) . . . . ?
Fe1 P4 C1 O1 123.0(3) . . . . ?
Fe1 C00J C00O C00S 122.6(5) . . . . ?
Fe1 C00J C00O C00V -59.6(3) . . . . ?
Fe1 C00J C00Q C00R 59.3(3) . . . . ?
Fe1 C00J C00Q C012 -126.1(5) . . . . ?
Fe1 C00O C00V C00R -60.3(3) . . . . ?
Fe1 C00O C00V C017 123.4(5) . . . . ?
Fe1 C00Q C00R C00V 60.1(3) . . . . ?
Fe1 C00Q C00R C015 -125.4(5) . . . . ?
Fe1 C00R C00V C00O 60.2(3) . . . . ?
Fe1 C00R C00V C017 -123.3(5) . . . . ?
P2 P1 C1 Fe1 -51.68(11) . . . . ?
P2 P1 C1 P4 -3.9(3) . . . . ?
P2 P1 C1 O1 -174.5(3) . . . . ?
P2 Mg1 O1 C1 -24.5(7) 8_644 . . . ?
Mg1 N2 C2 C3 18.4(6) . . . . ?
Mg1 N2 C2 C010 -161.1(4) . . . . ?
Mg1 N2 C00C C00D -103.2(5) . . . . ?
Mg1 N2 C00C C00Z 74.6(6) . . . . ?
Mg1 N1 C00B C00K 88.7(5) . . . . ?
Mg1 N1 C00B C00M -87.2(5) . . . . ?
Mg1 N1 C4 C3 -20.2(6) . . . . ?
Mg1 N1 C4 C00T 159.9(4) . . . . ?
Mg1 O1 C1 Fe1 161.3(4) . . . . ?
Mg1 O1 C1 P1 -113.4(6) . . . . ?
Mg1 O1 C1 P4 75.1(7) . . . . ?
Mg1 C2 C3 C4 30.6(6) . . . . ?
Mg1 C4 C3 C2 -30.8(6) . . . . ?
P3 P4 C1 Fe1 49.90(11) . . . . ?
P3 P4 C1 P1 2.3(3) . . . . ?
P3 P4 C1 O1 172.9(3) . . . . ?
N2 Mg1 O1 C1 -144.8(6) . . . . ?
N2 C2 C3 C4 18.4(8) . . . . ?
N2 C00C C00D C00P 0.8(7) . . . . ?
N2 C00C C00D C014 179.0(5) . . . . ?
N2 C00C C00Z C00U 1.2(8) . . . . ?
N2 C00C C00Z C00W -177.4(5) . . . . ?
N1 Mg1 O1 C1 96.0(7) . . . . ?
N1 C00B C00K C00G -178.0(4) . . . . ?
N1 C00B C00K C00N 3.6(6) . . . . ?
N1 C00B C00M C00I 178.9(4) . . . . ?
N1 C00B C00M C00Y 1.8(6) . . . . ?
N1 C4 C3 C2 -17.3(9) . . . . ?
C2 Mg1 O1 C1 -151.0(6) . . . . ?
C2 N2 C00C C00D 81.8(6) . . . . ?
C2 N2 C00C C00Z -100.4(5) . . . . ?
C00B N1 C4 Mg1 -171.9(5) . . . . ?
C00B N1 C4 C3 167.9(4) . . . . ?
C00B N1 C4 C00T -11.9(7) . . . . ?
C00B C00K C00N C00X -156.0(5) . . . . ?
C00B C00K C00N C01C 80.7(6) . . . . ?
C00B C00M C00Y C011 102.0(5) . . . . ?
C00B C00M C00Y C018 -133.9(5) . . . . ?
C00C N2 C2 Mg1 175.8(5) . . . . ?
C00C N2 C2 C3 -165.7(4) . . . . ?
C00C N2 C2 C010 14.7(7) . . . . ?
C00C C00D C00P C01A -114.0(6) . . . . ?
C00C C00D C00P C01B 124.6(6) . . . . ?
C00C C00D C014 C016 -1.5(9) . . . . ?
C00D C00C C00Z C00U 179.1(5) . . . . ?
C00D C00C C00Z C00W 0.4(8) . . . . ?
C00D C014 C016 C00W 0.3(10) . . . . ?
C4 Mg1 O1 C1 101.7(7) . . . . ?
C4 N1 C00B C00K -100.9(5) . . . . ?
C4 N1 C00B C00M 83.2(5) . . . . ?
C00G C00H C00I C00M 0.7(7) . . . . ?
C00G C00K C00N C00X 25.7(8) . . . . ?
C00G C00K C00N C01C -97.7(6) . . . . ?
C00H C00G C00K C00B 0.3(7) . . . . ?
C00H C00G C00K C00N 178.7(5) . . . . ?
C00H C00I C00M C00B -2.4(7) . . . . ?
C00H C00I C00M C00Y 174.8(4) . . . . ?
C00I C00M C00Y C011 -75.0(6) . . . . ?
C00I C00M C00Y C018 49.1(6) . . . . ?
C00J C00O C00V Fe1 59.9(3) . . . . ?
C00J C00O C00V C00R -0.4(5) . . . . ?
C00J C00O C00V C017 -176.7(5) . . . . ?
C00J C00Q C00R Fe1 -59.1(3) . . . . ?
C00J C00Q C00R C00V 1.1(5) . . . . ?
C00J C00Q C00R C015 175.6(5) . . . . ?
C00K C00B C00M C00I 3.1(6) . . . . ?
C00K C00B C00M C00Y -174.0(4) . . . . ?
C00K C00G C00H C00I 0.4(8) . . . . ?
C00M C00B C00K C00G -2.1(6) . . . . ?
C00M C00B C00K C00N 179.5(4) . . . . ?
C00O C00J C00Q Fe1 -60.6(3) . . . . ?
C00O C00J C00Q C00R -1.3(5) . . . . ?
C00O C00J C00Q C012 173.3(4) . . . . ?
C00P C00D C014 C016 176.8(6) . . . . ?
C00Q C00J C00O Fe1 60.6(3) . . . . ?
C00Q C00J C00O C00S -176.8(4) . . . . ?
C00Q C00J C00O C00V 1.0(5) . . . . ?
C00Q C00R C00V Fe1 -60.7(3) . . . . ?
C00Q C00R C00V C00O -0.4(5) . . . . ?
C00Q C00R C00V C017 176.0(5) . . . . ?
C00S C00O C00V Fe1 -122.2(4) . . . . ?
C00S C00O C00V C00R 177.5(4) . . . . ?
C00S C00O C00V C017 1.1(7) . . . . ?
C00T C4 C3 C2 162.5(5) . . . . ?
C00Z C00C C00D C00P -177.1(5) . . . . ?
C00Z C00C C00D C014 1.1(8) . . . . ?
C00Z C00W C016 C014 1.3(11) . . . . ?
C010 C2 C3 C4 -162.0(5) . . . . ?
C012 C00Q C00R Fe1 126.3(5) . . . . ?
C012 C00Q C00R C00V -173.5(4) . . . . ?
C012 C00Q C00R C015 0.9(8) . . . . ?
C013 C00J C00O Fe1 -123.4(5) . . . . ?
C013 C00J C00O C00S -0.9(7) . . . . ?
C013 C00J C00O C00V 177.0(4) . . . . ?
C013 C00J C00Q Fe1 123.6(5) . . . . ?
C013 C00J C00Q C00R -177.1(4) . . . . ?
C013 C00J C00Q C012 -2.5(7) . . . . ?
C014 C00D C00P C01A 67.8(7) . . . . ?
C014 C00D C00P C01B -53.6(7) . . . . ?
C015 C00R C00V Fe1 124.9(5) . . . . ?
C015 C00R C00V C00O -174.9(5) . . . . ?
C015 C00R C00V C017 1.5(8) . . . . ?
C016 C00W C00Z C00C -1.6(9) . . . . ?
C016 C00W C00Z C00U 179.7(6) . . . . ?
C019 C00U C00Z C00C -116.2(6) . . . . ?
C019 C00U C00Z C00W 62.5(7) . . . . ?
C01D C00U C00Z C00C 119.4(6) . . . . ?
C01D C00U C00Z C00W -61.9(8) . . . . ?

loop_
_exptl_oxdiff_crystal_face_indexfrac_h
_exptl_oxdiff_crystal_face_indexfrac_k
_exptl_oxdiff_crystal_face_indexfrac_l
_exptl_oxdiff_crystal_face_x
_exptl_oxdiff_crystal_face_y
_exptl_oxdiff_crystal_face_z
26.4465 -1.3458 -5.8271 -0.4728 -0.6140 0.6320
-35.3666 2.0907 -0.2512 0.6055 0.7924 0.0737
30.3186 -8.1851 0.6364 -0.2296 -0.9659 -0.1201
0.3659 -0.0941 -8.7474 -0.0179 -0.0569 0.9982
-30.3375 8.1901 -0.5572 0.2299 0.9669 0.1111
35.5917 1.1851 0.1828 -0.7580 -0.6493 -0.0616
27.9114 0.7381 5.4404 -0.5768 -0.4903 -0.6534
-2.4866 15.4515 1.2578 -0.6466 0.7535 -0.1192

loop_
_smtbx_masks_void_nr
_smtbx_masks_void_average_x
_smtbx_masks_void_average_y
_smtbx_masks_void_average_z
_smtbx_masks_void_volume
_smtbx_masks_void_count_electrons
_smtbx_masks_void_content
1 0.000 0.000 -0.017 296.9 50.1 '1 n-hexane'
2 0.000 0.500 0.483 296.9 50.1 '1 n-hexane'
3 0.250 0.250 0.233 296.9 50.1 '1 n-hexane'
4 0.250 0.750 0.733 296.9 50.1 '1 n-hexane'
5 0.500 0.500 -0.017 296.9 50.1 '1 n-hexane'
6 0.500 1.000 0.483 296.9 50.1 '1 n-hexane'
7 0.750 0.250 0.733 296.9 50.1 '1 n-hexane'
8 0.750 0.750 0.233 296.9 50.1 '1 n-hexane'
